data_4506917
loop_
_publ_author_name
'Naranthatta, Mili C.'
'Das, Deepika'
'Tripathy, Debakanta'
'Sahoo, Himansu S.'
'Ramkumar, Venkatachalam'
'Chand, Dillip K.'

_publ_section_title
;
 Consequence of Presence and Absence of \p-Clouds at Strategic Locations
 of Designed Binuclear Pd(II) Complexes on Packing: Self-Assembly of
 Self-Assembly by Intermolecular Locking and Packing
;
_journal_issue 12
_journal_name_full 'Crystal Growth &amp; Design'
_journal_page_first 6012
_journal_paper_doi 10.1021/cg301085t
_journal_volume 12
_journal_year 2012
_chemical_formula_moiety 'C42 H36 N12 O2 Pd2, 4(Cl O4)'
_chemical_formula_sum 'C42 H36 Cl4 N12 O19 Pd2'
_chemical_formula_weight 1367.43
_chemical_name_systematic
;

 ?

;
_space_group_IT_number 2
_symmetry_cell_setting triclinic
_symmetry_space_group_name_Hall '-P 1'
_symmetry_space_group_name_H-M 'P -1'
_atom_sites_solution_hydrogens geom
_atom_sites_solution_primary direct
_atom_sites_solution_secondary difmap
_audit_creation_method SHELXL-97
_cell_angle_alpha 72.723(3)
_cell_angle_beta 78.255(3)
_cell_angle_gamma 76.979(3)
_cell_formula_units_Z 2
_cell_length_a 13.7721(11)
_cell_length_b 14.3283(11)
_cell_length_c 15.2061(11)
_cell_measurement_reflns_used 6365
_cell_measurement_temperature 298(2)
_cell_measurement_theta_max 0.00
_cell_measurement_theta_min 0.00
_cell_volume 2761.3(4)
_computing_cell_refinement APEXII,Bruker,2004
_computing_data_collection APEXII,Bruker,2004
_computing_data_reduction SAINT,Bruker,2004
_computing_molecular_graphics 'ORTEP-3 (Farrugia, 1997)'
_computing_publication_material 'SHELXL-97 (Sheldrick, 2008)'
_computing_structure_refinement 'SHELXL-97 (Sheldrick, 2008)'
_computing_structure_solution 'SHELXS-97 (Sheldrick, 2008)'
_diffrn_ambient_temperature 298(2)
_diffrn_measured_fraction_theta_full 0.981
_diffrn_measured_fraction_theta_max 0.870
_diffrn_measurement_device_type 'Bruker APEXII CCD area detector'
_diffrn_measurement_method 'phi and omega scans'
_diffrn_radiation_monochromator graphite
_diffrn_radiation_source 'fine-focus sealed tube'
_diffrn_radiation_type MoK\a
_diffrn_radiation_wavelength 0.71073
_diffrn_reflns_av_R_equivalents 0.0507
_diffrn_reflns_av_sigmaI/netI 0.0825
_diffrn_reflns_limit_h_max 19
_diffrn_reflns_limit_h_min -16
_diffrn_reflns_limit_k_max 19
_diffrn_reflns_limit_k_min -17
_diffrn_reflns_limit_l_max 20
_diffrn_reflns_limit_l_min -12
_diffrn_reflns_number 38587
_diffrn_reflns_theta_full 25.00
_diffrn_reflns_theta_max 29.91
_diffrn_reflns_theta_min 1.51
_exptl_absorpt_coefficient_mu 0.926
_exptl_absorpt_correction_T_max 0.8735
_exptl_absorpt_correction_T_min 0.7375
_exptl_absorpt_correction_type multi-scan
_exptl_absorpt_process_details 'SADABS (Bruker,2004)'
_exptl_crystal_colour clear
_exptl_crystal_density_diffrn 1.645
_exptl_crystal_density_method 'not measured'
_exptl_crystal_description Block
_exptl_crystal_F_000 1368
_exptl_crystal_size_max 0.35
_exptl_crystal_size_mid 0.20
_exptl_crystal_size_min 0.15
_refine_diff_density_max 2.186
_refine_diff_density_min -1.231
_refine_diff_density_rms 0.144
_refine_ls_extinction_method none
_refine_ls_goodness_of_fit_ref 1.044
_refine_ls_hydrogen_treatment constr
_refine_ls_matrix_type full
_refine_ls_number_parameters 712
_refine_ls_number_reflns 13923
_refine_ls_number_restraints 0
_refine_ls_restrained_S_all 1.044
_refine_ls_R_factor_all 0.1292
_refine_ls_R_factor_gt 0.0730
_refine_ls_shift/su_max 0.007
_refine_ls_shift/su_mean 0.006
_refine_ls_structure_factor_coef Fsqd
_refine_ls_weighting_details 'calc w=1/[\s^2^(Fo^2^)+(0.1337P)^2^+4.1751P] where P=(Fo^2^+2Fc^2^)/3'
_refine_ls_weighting_scheme calc
_refine_ls_wR_factor_gt 0.2204
_refine_ls_wR_factor_ref 0.2547
_reflns_number_gt 7915
_reflns_number_total 13923
_reflns_threshold_expression >2sigma(I)
_cod_data_source_file cg301085t_si_003.cif
_cod_data_source_block new
_cod_depositor_comments
;
The following automatic conversions were performed:

'_symmetry_cell_setting' value 'Triclinic' changed to 'triclinic'
according to /home/saulius/struct/CIF-dictionaries/cif_core.dic
dictionary named 'cif_core.dic' version 2.4.2 from 2011-04-26.

Automatic conversion script
Id: cif_fix_values 1891 2012-01-12 08:04:46Z andrius 
;
_cod_original_sg_symbol_H-M P-1
_cod_database_code 4506917

loop_
_symmetry_equiv_pos_as_xyz
'x, y, z'
'-x, -y, -z'

loop_
_atom_site_label
_atom_site_type_symbol
_atom_site_fract_x
_atom_site_fract_y
_atom_site_fract_z
_atom_site_U_iso_or_equiv
_atom_site_adp_type
_atom_site_occupancy
_atom_site_symmetry_multiplicity
_atom_site_calc_flag
_atom_site_refinement_flags
C1 C 0.0877(6) 0.2027(8) 0.8971(6) 0.079(3) Uani 1 1 d .
H1 H 0.0706 0.1496 0.8840 0.094 Uiso 1 1 calc R
C2 C 0.0138(7) 0.2754(9) 0.9189(8) 0.095(3) Uani 1 1 d .
H2 H -0.0529 0.2720 0.9194 0.114 Uiso 1 1 calc R
C3 C 0.0348(8) 0.3523(9) 0.9399(10) 0.111(4) Uani 1 1 d .
H3 H -0.0164 0.4029 0.9535 0.133 Uiso 1 1 calc R
C4 C 0.1332(9) 0.3548(8) 0.9407(8) 0.100(3) Uani 1 1 d .
H4 H 0.1495 0.4059 0.9579 0.120 Uiso 1 1 calc R
C5 C 0.2100(7) 0.2800(7) 0.9157(6) 0.070(2) Uani 1 1 d .
C6 C 0.3172(6) 0.2792(6) 0.9108(6) 0.065(2) Uani 1 1 d .
C7 C 0.3587(8) 0.3501(7) 0.9291(8) 0.086(3) Uani 1 1 d .
H7 H 0.3163 0.4039 0.9470 0.103 Uiso 1 1 calc R
C8 C 0.4591(9) 0.3423(7) 0.9216(8) 0.091(3) Uani 1 1 d .
H8 H 0.4863 0.3907 0.9329 0.109 Uiso 1 1 calc R
C9 C 0.5215(7) 0.2606(7) 0.8964(7) 0.081(3) Uani 1 1 d .
H9 H 0.5910 0.2530 0.8919 0.098 Uiso 1 1 calc R
C10 C 0.4801(6) 0.1924(6) 0.8786(6) 0.0599(19) Uani 1 1 d .
H10 H 0.5222 0.1382 0.8614 0.072 Uiso 1 1 calc R
C11 C 0.4818(6) -0.0589(6) 0.8756(5) 0.064(2) Uani 1 1 d .
H11 H 0.4554 -0.0751 0.9385 0.077 Uiso 1 1 calc R
C12 C 0.5697(7) -0.1131(7) 0.8447(6) 0.078(3) Uani 1 1 d .
H12 H 0.6037 -0.1651 0.8868 0.094 Uiso 1 1 calc R
C13 C 0.6085(6) -0.0912(6) 0.7514(5) 0.0608(19) Uani 1 1 d .
H13 H 0.6684 -0.1287 0.7303 0.073 Uiso 1 1 calc R
C14 C 0.5580(5) -0.0134(4) 0.6894(4) 0.0419(13) Uani 1 1 d .
C15 C 0.4691(5) 0.0395(5) 0.7256(5) 0.0470(15) Uani 1 1 d .
H15 H 0.4334 0.0919 0.6853 0.056 Uiso 1 1 calc R
C16 C 0.5572(5) 0.0883(5) 0.5296(5) 0.0490(15) Uani 1 1 d .
C17 C 0.5684(5) 0.1644(5) 0.3616(5) 0.0431(14) Uani 1 1 d .
C18 C 0.6292(5) 0.1697(5) 0.2765(5) 0.0534(17) Uani 1 1 d .
H18 H 0.6878 0.1232 0.2714 0.064 Uiso 1 1 calc R
C19 C 0.6031(6) 0.2434(6) 0.1995(6) 0.066(2) Uani 1 1 d .
H19 H 0.6427 0.2464 0.1418 0.079 Uiso 1 1 calc R
C20 C 0.5163(6) 0.3137(5) 0.2092(5) 0.0561(18) Uani 1 1 d .
H20 H 0.4986 0.3642 0.1573 0.067 Uiso 1 1 calc R
C21 C 0.4815(5) 0.2374(5) 0.3659(5) 0.0447(14) Uani 1 1 d .
H21 H 0.4393 0.2346 0.4225 0.054 Uiso 1 1 calc R
C22 C 0.5123(6) 0.4884(7) 0.3394(8) 0.081(3) Uani 1 1 d .
H22 H 0.5509 0.4295 0.3289 0.097 Uiso 1 1 calc R
C23 C 0.5575(7) 0.5505(8) 0.3627(9) 0.095(4) Uani 1 1 d .
H23 H 0.6257 0.5347 0.3679 0.114 Uiso 1 1 calc R
C24 C 0.5007(8) 0.6370(9) 0.3783(10) 0.106(4) Uani 1 1 d .
H24 H 0.5292 0.6804 0.3959 0.128 Uiso 1 1 calc R
C25 C 0.4002(7) 0.6586(7) 0.3674(8) 0.087(3) Uani 1 1 d .
H25 H 0.3608 0.7182 0.3755 0.105 Uiso 1 1 calc R
C26 C 0.3592(6) 0.5926(5) 0.3451(6) 0.061(2) Uani 1 1 d .
C27 C 0.2509(6) 0.6061(6) 0.3362(6) 0.062(2) Uani 1 1 d .
C28 C 0.1822(8) 0.6926(8) 0.3384(10) 0.106(4) Uani 1 1 d .
H28 H 0.2023 0.7485 0.3431 0.127 Uiso 1 1 calc R
C29 C 0.0830(8) 0.6935(10) 0.3335(13) 0.138(6) Uani 1 1 d .
H29 H 0.0348 0.7498 0.3373 0.166 Uiso 1 1 calc R
C30 C 0.0561(7) 0.6147(9) 0.3234(10) 0.107(4) Uani 1 1 d .
H30 H -0.0109 0.6157 0.3201 0.129 Uiso 1 1 calc R
C31 C 0.1264(6) 0.5320(7) 0.3179(8) 0.079(3) Uani 1 1 d .
H31 H 0.1069 0.4777 0.3093 0.094 Uiso 1 1 calc R
C32 C 0.2180(6) 0.3246(6) 0.2225(6) 0.063(2) Uani 1 1 d .
H32 H 0.2450 0.3643 0.1665 0.075 Uiso 1 1 calc R
C33 C 0.1489(6) 0.2696(6) 0.2219(6) 0.065(2) Uani 1 1 d .
H33 H 0.1276 0.2735 0.1665 0.078 Uiso 1 1 calc R
C34 C 0.1115(6) 0.2085(6) 0.3042(6) 0.062(2) Uani 1 1 d .
H34 H 0.0653 0.1701 0.3044 0.075 Uiso 1 1 calc R
C35 C 0.1421(5) 0.2038(5) 0.3868(5) 0.0449(14) Uani 1 1 d .
C36 C 0.2110(5) 0.2631(5) 0.3822(5) 0.0440(14) Uani 1 1 d .
H36 H 0.2326 0.2614 0.4369 0.053 Uiso 1 1 calc R
C37 C 0.1547(5) 0.0964(5) 0.5443(5) 0.0431(14) Uani 1 1 d .
C38 C 0.1283(5) 0.0194(5) 0.7109(5) 0.0504(16) Uani 1 1 d .
C39 C 0.0896(7) -0.0598(7) 0.7744(6) 0.070(2) Uani 1 1 d .
H39 H 0.0429 -0.0884 0.7597 0.084 Uiso 1 1 calc R
C40 C 0.1226(8) -0.0955(8) 0.8609(6) 0.084(3) Uani 1 1 d .
H40 H 0.0991 -0.1500 0.9038 0.101 Uiso 1 1 calc R
C41 C 0.1885(6) -0.0522(6) 0.8836(5) 0.065(2) Uani 1 1 d .
H41 H 0.2102 -0.0781 0.9415 0.078 Uiso 1 1 calc R
C42 C 0.1941(5) 0.0604(5) 0.7394(5) 0.0507(16) Uani 1 1 d .
H42 H 0.2200 0.1140 0.6974 0.061 Uiso 1 1 calc R
Cl1 Cl 0.23769(15) 0.33451(16) 0.60924(18) 0.0709(6) Uani 1 1 d .
Cl2 Cl 0.28600(17) 0.58136(16) 0.03903(16) 0.0705(5) Uani 1 1 d .
Cl3 Cl 0.7687(2) 0.0259(3) 0.8720(2) 0.1045(9) Uani 1 1 d .
Cl4 Cl 0.8057(2) 0.2095(3) 0.4383(3) 0.1118(10) Uani 1 1 d .
N1 N 0.1858(5) 0.2050(5) 0.8938(4) 0.0615(16) Uani 1 1 d .
N2 N 0.3798(5) 0.2004(5) 0.8850(4) 0.0545(14) Uani 1 1 d .
N3 N 0.4331(4) 0.0173(4) 0.8168(4) 0.0472(13) Uani 1 1 d .
N4 N 0.5951(4) 0.0071(4) 0.5932(4) 0.0457(12) Uani 1 1 d .
H4A H 0.6445 -0.0344 0.5742 0.055 Uiso 1 1 calc R
N5 N 0.5947(4) 0.0880(4) 0.4397(4) 0.0462(12) Uani 1 1 d .
H5 H 0.6378 0.0370 0.4301 0.055 Uiso 1 1 calc R
N6 N 0.4577(4) 0.3102(4) 0.2920(4) 0.0448(12) Uani 1 1 d .
N7 N 0.4143(4) 0.5083(4) 0.3309(4) 0.0508(14) Uani 1 1 d .
N8 N 0.2219(4) 0.5272(4) 0.3244(5) 0.0544(15) Uani 1 1 d .
N9 N 0.2475(4) 0.3227(4) 0.3018(4) 0.0467(13) Uani 1 1 d .
N10 N 0.1027(4) 0.1454(4) 0.4711(4) 0.0542(14) Uani 1 1 d .
H10A H 0.0406 0.1393 0.4779 0.065 Uiso 1 1 calc R
N11 N 0.0943(4) 0.0606(4) 0.6255(4) 0.0530(14) Uani 1 1 d .
H11A H 0.0317 0.0639 0.6234 0.064 Uiso 1 1 calc R
N12 N 0.2231(4) 0.0272(5) 0.8244(4) 0.0518(14) Uani 1 1 d .
O1 O 0.4959(6) 0.1551(4) 0.5505(4) 0.100(3) Uani 1 1 d .
O2 O 0.2462(3) 0.0869(3) 0.5369(3) 0.0455(10) Uani 1 1 d .
O3 O 0.2009(7) 0.4174(9) 0.6414(11) 0.205(7) Uani 1 1 d .
O4 O 0.3003(6) 0.2617(7) 0.6740(6) 0.123(3) Uani 1 1 d .
O5 O 0.3012(6) 0.3585(7) 0.5241(5) 0.124(3) Uani 1 1 d .
O6 O 0.1594(5) 0.2896(5) 0.5982(6) 0.095(2) Uani 1 1 d .
O7 O 0.3535(10) 0.5220(12) 0.0981(12) 0.238(9) Uani 1 1 d .
O8 O 0.3501(14) 0.5677(9) -0.0346(10) 0.246(9) Uani 1 1 d .
O9 O 0.2643(10) 0.6812(8) 0.0287(11) 0.192(6) Uani 1 1 d .
O10 O 0.2061(6) 0.5332(7) 0.0557(9) 0.160(5) Uani 1 1 d .
O11 O 0.6918(6) 0.0317(8) 0.9457(6) 0.134(3) Uani 1 1 d .
O12 O 0.8047(14) -0.0689(12) 0.8712(12) 0.239(8) Uani 1 1 d .
O13 O 0.8491(10) 0.0613(16) 0.8860(11) 0.245(9) Uani 1 1 d .
O14 O 0.7318(10) 0.0717(10) 0.7872(6) 0.169(5) Uani 1 1 d .
O15 O 0.7565(9) 0.1480(12) 0.5189(10) 0.205(7) Uani 1 1 d .
O16 O 0.8837(7) 0.2441(10) 0.4558(9) 0.170(5) Uani 1 1 d .
O17 O 0.8137(12) 0.1818(14) 0.3616(12) 0.232(8) Uani 1 1 d .
O18 O 0.7274(10) 0.2980(13) 0.4233(16) 0.264(9) Uani 1 1 d .
Pd1 Pd 0.30617(4) 0.10734(4) 0.85765(4) 0.04905(18) Uani 1 1 d .
Pd2 Pd 0.33645(4) 0.41522(3) 0.30888(4) 0.04520(17) Uani 1 1 d .

loop_
_atom_site_aniso_label
_atom_site_aniso_U_11
_atom_site_aniso_U_22
_atom_site_aniso_U_33
_atom_site_aniso_U_23
_atom_site_aniso_U_13
_atom_site_aniso_U_12
C1 0.048(4) 0.105(7) 0.071(6) -0.026(5) 0.004(4) 0.004(4)
C2 0.052(5) 0.105(8) 0.109(9) -0.036(7) 0.005(5) 0.017(5)
C3 0.062(6) 0.103(9) 0.145(11) -0.048(8) -0.004(6) 0.040(6)
C4 0.103(8) 0.083(7) 0.108(8) -0.055(6) 0.002(6) 0.021(6)
C5 0.070(5) 0.079(6) 0.052(5) -0.027(4) -0.007(4) 0.015(4)
C6 0.069(5) 0.069(5) 0.053(4) -0.023(4) -0.013(4) 0.007(4)
C7 0.087(7) 0.077(6) 0.103(8) -0.055(6) -0.018(6) 0.011(5)
C8 0.107(8) 0.062(6) 0.116(9) -0.039(6) -0.036(7) -0.002(5)
C9 0.074(6) 0.079(6) 0.102(7) -0.028(5) -0.034(5) -0.009(5)
C10 0.055(4) 0.062(5) 0.062(5) -0.026(4) -0.011(4) 0.004(3)
C11 0.073(5) 0.061(5) 0.044(4) -0.013(3) -0.006(4) 0.013(4)
C12 0.074(5) 0.083(6) 0.055(5) -0.009(4) -0.014(4) 0.023(5)
C13 0.055(4) 0.058(4) 0.054(4) -0.013(4) 0.000(3) 0.010(3)
C14 0.040(3) 0.039(3) 0.044(3) -0.013(3) -0.001(3) -0.004(3)
C15 0.040(3) 0.047(4) 0.052(4) -0.017(3) -0.004(3) 0.000(3)
C16 0.050(4) 0.042(4) 0.045(4) -0.012(3) 0.000(3) 0.006(3)
C17 0.040(3) 0.038(3) 0.047(4) -0.012(3) -0.002(3) -0.004(3)
C18 0.046(4) 0.052(4) 0.055(4) -0.013(3) -0.003(3) 0.000(3)
C19 0.074(5) 0.052(4) 0.051(4) -0.004(4) 0.016(4) -0.003(4)
C20 0.059(4) 0.050(4) 0.047(4) -0.003(3) 0.003(3) -0.005(3)
C21 0.039(3) 0.040(3) 0.051(4) -0.013(3) 0.000(3) -0.003(3)
C22 0.052(5) 0.068(5) 0.129(9) -0.028(5) -0.016(5) -0.019(4)
C23 0.055(5) 0.091(7) 0.155(11) -0.054(7) -0.016(6) -0.018(5)
C24 0.068(6) 0.118(9) 0.172(12) -0.094(9) -0.005(7) -0.030(6)
C25 0.076(6) 0.076(6) 0.127(9) -0.057(6) -0.003(6) -0.016(5)
C26 0.059(4) 0.048(4) 0.080(5) -0.031(4) 0.009(4) -0.015(3)
C27 0.051(4) 0.054(4) 0.082(6) -0.035(4) 0.000(4) 0.002(3)
C28 0.071(6) 0.086(7) 0.184(13) -0.089(8) -0.009(7) 0.003(5)
C29 0.062(6) 0.118(10) 0.263(19) -0.126(12) -0.034(9) 0.038(6)
C30 0.051(5) 0.096(8) 0.191(14) -0.079(9) -0.020(6) 0.011(5)
C31 0.039(4) 0.071(5) 0.132(8) -0.044(6) -0.013(4) 0.003(4)
C32 0.061(5) 0.057(4) 0.065(5) -0.001(4) -0.023(4) -0.008(4)
C33 0.076(5) 0.063(5) 0.059(5) -0.011(4) -0.019(4) -0.015(4)
C34 0.063(5) 0.061(5) 0.074(5) -0.018(4) -0.021(4) -0.021(4)
C35 0.045(3) 0.042(3) 0.047(4) -0.009(3) -0.009(3) -0.007(3)
C36 0.042(3) 0.043(3) 0.049(4) -0.015(3) -0.009(3) -0.006(3)
C37 0.045(4) 0.040(3) 0.051(4) -0.020(3) -0.002(3) -0.013(3)
C38 0.042(3) 0.060(4) 0.046(4) -0.016(3) 0.006(3) -0.011(3)
C39 0.074(5) 0.086(6) 0.054(5) -0.013(4) 0.000(4) -0.035(5)
C40 0.095(7) 0.095(7) 0.055(5) 0.000(5) 0.006(5) -0.043(6)
C41 0.061(5) 0.080(6) 0.046(4) -0.011(4) -0.001(3) -0.014(4)
C42 0.037(3) 0.060(4) 0.051(4) -0.015(3) 0.000(3) -0.005(3)
Cl1 0.0503(10) 0.0674(12) 0.1057(17) -0.0449(12) -0.0006(10) -0.0120(9)
Cl2 0.0680(12) 0.0658(13) 0.0700(13) -0.0118(10) -0.0005(10) -0.0131(10)
Cl3 0.107(2) 0.132(3) 0.0751(17) -0.0478(17) -0.0090(15) 0.0025(18)
Cl4 0.0758(16) 0.145(3) 0.145(3) -0.073(2) -0.0072(17) -0.0401(18)
N1 0.050(3) 0.074(4) 0.046(3) -0.017(3) 0.004(3) 0.009(3)
N2 0.056(3) 0.060(4) 0.048(3) -0.019(3) -0.013(3) 0.002(3)
N3 0.038(3) 0.052(3) 0.050(3) -0.023(3) 0.001(2) 0.000(2)
N4 0.040(3) 0.041(3) 0.047(3) -0.017(2) 0.006(2) 0.006(2)
N5 0.037(3) 0.041(3) 0.049(3) -0.009(2) 0.000(2) 0.007(2)
N6 0.039(3) 0.032(3) 0.062(4) -0.011(2) -0.006(2) -0.006(2)
N7 0.039(3) 0.037(3) 0.076(4) -0.016(3) -0.009(3) -0.004(2)
N8 0.044(3) 0.042(3) 0.079(4) -0.023(3) -0.006(3) -0.005(2)
N9 0.041(3) 0.034(3) 0.061(4) -0.006(2) -0.011(3) -0.004(2)
N10 0.043(3) 0.056(3) 0.067(4) -0.014(3) -0.005(3) -0.021(3)
N11 0.043(3) 0.055(3) 0.062(4) -0.012(3) -0.006(3) -0.018(3)
N12 0.046(3) 0.063(4) 0.046(3) -0.021(3) 0.004(3) -0.010(3)
O1 0.134(6) 0.062(4) 0.049(3) -0.007(3) 0.022(3) 0.052(4)
O2 0.034(2) 0.046(2) 0.052(3) -0.015(2) 0.0010(19) -0.0040(18)
O3 0.103(7) 0.211(11) 0.39(2) -0.249(14) 0.013(9) -0.018(7)
O4 0.093(5) 0.136(7) 0.122(7) 0.019(5) -0.037(5) -0.035(5)
O5 0.122(6) 0.176(9) 0.078(5) 0.007(5) -0.026(4) -0.081(6)
O6 0.058(4) 0.103(5) 0.145(7) -0.071(5) -0.003(4) -0.020(3)
O7 0.172(11) 0.246(16) 0.256(17) 0.094(13) -0.124(11) -0.085(11)
O8 0.37(2) 0.140(10) 0.187(13) -0.079(9) 0.152(14) -0.091(12)
O9 0.208(12) 0.103(7) 0.258(15) -0.085(9) 0.034(11) -0.025(7)
O10 0.084(6) 0.117(7) 0.245(13) 0.022(7) -0.036(7) -0.036(5)
O11 0.096(6) 0.195(9) 0.077(5) -0.035(5) 0.009(4) 0.024(6)
O12 0.285(19) 0.202(14) 0.225(17) -0.120(13) -0.085(14) 0.096(13)
O13 0.153(11) 0.44(3) 0.199(14) -0.134(16) -0.001(9) -0.129(15)
O14 0.215(12) 0.228(12) 0.067(5) -0.022(6) -0.012(6) -0.076(10)
O15 0.136(9) 0.286(17) 0.184(12) 0.030(11) -0.033(8) -0.133(11)
O16 0.096(6) 0.233(12) 0.217(12) -0.081(10) -0.031(7) -0.066(8)
O17 0.228(14) 0.33(2) 0.218(15) -0.199(15) -0.036(11) -0.035(14)
O18 0.130(10) 0.235(16) 0.41(3) -0.129(18) -0.070(13) 0.075(11)
Pd1 0.0431(3) 0.0601(4) 0.0423(3) -0.0231(2) -0.0004(2) 0.0017(2)
Pd2 0.0372(3) 0.0345(3) 0.0605(3) -0.0096(2) -0.0064(2) -0.00435(19)
O19 0.075(4) 0.108(5) 0.122(6) -0.038(5) 0.018(4) -0.026(4)

loop_
_atom_type_symbol
_atom_type_description
_atom_type_scat_dispersion_real
_atom_type_scat_dispersion_imag
_atom_type_scat_source
C C 0.0033 0.0016 'International Tables Vol C Tables 4.2.6.8 and 6.1.1.4'
H H 0.0000 0.0000 'International Tables Vol C Tables 4.2.6.8 and 6.1.1.4'
N N 0.0061 0.0033 'International Tables Vol C Tables 4.2.6.8 and 6.1.1.4'
O O 0.0106 0.0060 'International Tables Vol C Tables 4.2.6.8 and 6.1.1.4'
Cl Cl 0.1484 0.1585 'International Tables Vol C Tables 4.2.6.8 and 6.1.1.4'
Pd Pd -0.9988 1.0072 'International Tables Vol C Tables 4.2.6.8 and 6.1.1.4'

loop_
_geom_angle_atom_site_label_1
_geom_angle_atom_site_label_2
_geom_angle_atom_site_label_3
_geom_angle
N1 C1 C2 121.8(10)
N1 C1 H1 119.1
C2 C1 H1 119.1
C3 C2 C1 121.2(10)
C3 C2 H2 119.4
C1 C2 H2 119.4
C2 C3 C4 118.4(9)
C2 C3 H3 120.8
C4 C3 H3 120.8
C3 C4 C5 120.0(11)
C3 C4 H4 120.0
C5 C4 H4 120.0
N1 C5 C4 119.7(9)
N1 C5 C6 116.7(7)
C4 C5 C6 123.6(9)
N2 C6 C7 119.1(8)
N2 C6 C5 114.7(7)
C7 C6 C5 126.2(8)
C8 C7 C6 121.1(8)
C8 C7 H7 119.4
C6 C7 H7 119.4
C7 C8 C9 118.8(9)
C7 C8 H8 120.6
C9 C8 H8 120.6
C10 C9 C8 119.4(9)
C10 C9 H9 120.3
C8 C9 H9 120.3
N2 C10 C9 122.2(8)
N2 C10 H10 118.9
C9 C10 H10 118.9
N3 C11 C12 120.7(7)
N3 C11 H11 119.6
C12 C11 H11 119.6
C11 C12 C13 120.3(8)
C11 C12 H12 119.8
C13 C12 H12 119.8
C12 C13 C14 119.6(7)
C12 C13 H13 120.2
C14 C13 H13 120.2
C13 C14 C15 117.3(6)
C13 C14 N4 120.0(6)
C15 C14 N4 122.7(6)
N3 C15 C14 122.1(6)
N3 C15 H15 118.9
C14 C15 H15 118.9
O1 C16 N4 122.9(6)
O1 C16 N5 122.8(6)
N4 C16 N5 114.3(5)
C18 C17 N5 119.8(6)
C18 C17 C21 117.7(6)
N5 C17 C21 122.4(6)
C19 C18 C17 120.1(7)
C19 C18 H18 120.0
C17 C18 H18 119.9
C18 C19 C20 119.0(7)
C18 C19 H19 120.5
C20 C19 H19 120.5
N6 C20 C19 121.4(7)
N6 C20 H20 119.3
C19 C20 H20 119.3
N6 C21 C17 122.1(6)
N6 C21 H21 118.9
C17 C21 H21 118.9
N7 C22 C23 122.7(9)
N7 C22 H22 118.6
C23 C22 H22 118.6
C22 C23 C24 118.6(9)
C22 C23 H23 120.7
C24 C23 H23 120.7
C23 C24 C25 118.7(8)
C23 C24 H24 120.7
C25 C24 H24 120.7
C26 C25 C24 119.8(9)
C26 C25 H25 120.1
C24 C25 H25 120.1
N7 C26 C25 121.3(8)
N7 C26 C27 114.4(6)
C25 C26 C27 124.2(7)
N8 C27 C28 120.4(8)
N8 C27 C26 115.5(6)
C28 C27 C26 124.1(7)
C27 C28 C29 118.1(9)
C27 C28 H28 121.0
C29 C28 H28 121.0
C30 C29 C28 120.3(9)
C30 C29 H29 119.8
C28 C29 H29 119.9
C29 C30 C31 120.0(9)
C29 C30 H30 120.0
C31 C30 H30 120.0
N8 C31 C30 121.6(8)
N8 C31 H31 119.2
C30 C31 H31 119.2
N9 C32 C33 121.6(7)
N9 C32 H32 119.2
C33 C32 H32 119.2
C32 C33 C34 119.2(8)
C32 C33 H33 120.4
C34 C33 H33 120.4
C35 C34 C33 120.4(7)
C35 C34 H34 119.8
C33 C34 H34 119.8
C34 C35 N10 121.4(6)
C34 C35 C36 117.2(6)
N10 C35 C36 121.4(6)
N9 C36 C35 122.4(6)
N9 C36 H36 118.8
C35 C36 H36 118.8
O2 C37 N11 123.9(6)
O2 C37 N10 122.4(6)
N11 C37 N10 113.6(6)
C42 C38 C39 117.4(7)
C42 C38 N11 122.0(6)
C39 C38 N11 120.4(7)
C38 C39 C40 118.2(8)
C38 C39 H39 120.9
C40 C39 H39 120.9
C41 C40 C39 121.0(8)
C41 C40 H40 119.5
C39 C40 H40 119.5
N12 C41 C40 121.3(8)
N12 C41 H41 119.3
C40 C41 H41 119.3
N12 C42 C38 123.8(7)
N12 C42 H42 118.1
C38 C42 H42 118.1
O3 Cl1 O5 110.0(8)
O3 Cl1 O6 112.7(5)
O5 Cl1 O6 109.5(5)
O3 Cl1 O4 109.4(8)
O5 Cl1 O4 106.1(5)
O6 Cl1 O4 108.9(5)
O8 Cl2 O9 106.1(8)
O8 Cl2 O10 112.9(10)
O9 Cl2 O10 117.0(7)
O8 Cl2 O7 91.5(12)
O9 Cl2 O7 119.9(11)
O10 Cl2 O7 106.6(7)
O12 Cl3 O11 110.7(10)
O12 Cl3 O13 105.4(11)
O11 Cl3 O13 108.5(8)
O12 Cl3 O14 105.8(9)
O11 Cl3 O14 110.1(7)
O13 Cl3 O14 116.3(9)
O17 Cl4 O16 120.6(9)
O17 Cl4 O15 114.1(11)
O16 Cl4 O15 113.5(8)
O17 Cl4 O18 101.7(11)
O16 Cl4 O18 102.8(9)
O15 Cl4 O18 100.1(10)
C5 N1 C1 118.8(7)
C5 N1 Pd1 113.6(5)
C1 N1 Pd1 127.6(7)
C10 N2 C6 119.4(7)
C10 N2 Pd1 127.1(5)
C6 N2 Pd1 113.5(5)
C11 N3 C15 120.0(6)
C11 N3 Pd1 123.5(5)
C15 N3 Pd1 116.5(4)
C16 N4 C14 123.5(5)
C16 N4 H4A 118.2
C14 N4 H4A 118.2
C16 N5 C17 125.0(5)
C16 N5 H5 117.5
C17 N5 H5 117.5
C21 N6 C20 119.6(6)
C21 N6 Pd2 118.4(4)
C20 N6 Pd2 122.0(5)
C26 N7 C22 118.8(7)
C26 N7 Pd2 115.0(5)
C22 N7 Pd2 125.9(5)
C31 N8 C27 119.5(6)
C31 N8 Pd2 126.6(5)
C27 N8 Pd2 113.7(5)
C32 N9 C36 119.3(6)
C32 N9 Pd2 123.1(5)
C36 N9 Pd2 117.4(5)
C37 N10 C35 125.2(5)
C37 N10 H10A 117.4
C35 N10 H10A 117.4
C37 N11 C38 123.8(6)
C37 N11 H11A 118.1
C38 N11 H11A 118.1
C41 N12 C42 118.1(6)
C41 N12 Pd1 124.2(5)
C42 N12 Pd1 117.6(5)
N1 Pd1 N12 93.9(3)
N1 Pd1 N2 81.5(3)
N12 Pd1 N2 174.1(2)
N1 Pd1 N3 175.8(3)
N12 Pd1 N3 89.4(2)
N2 Pd1 N3 95.0(2)
N6 Pd2 N8 175.9(2)
N6 Pd2 N7 95.0(2)
N8 Pd2 N7 81.0(2)
N6 Pd2 N9 89.0(2)
N8 Pd2 N9 95.0(2)
N7 Pd2 N9 173.0(2)

loop_
_geom_bond_atom_site_label_1
_geom_bond_atom_site_label_2
_geom_bond_distance
C1 N1 1.349(11)
C1 C2 1.350(13)
C1 H1 0.9300
C2 C3 1.337(16)
C2 H2 0.9300
C3 C4 1.367(16)
C3 H3 0.9300
C4 C5 1.406(12)
C4 H4 0.9300
C5 N1 1.340(12)
C5 C6 1.461(12)
C6 N2 1.363(10)
C6 C7 1.390(13)
C7 C8 1.346(14)
C7 H7 0.9300
C8 C9 1.391(13)
C8 H8 0.9300
C9 C10 1.350(12)
C9 H9 0.9300
C10 N2 1.346(9)
C10 H10 0.9300
C11 N3 1.332(9)
C11 C12 1.360(11)
C11 H11 0.9300
C12 C13 1.379(11)
C12 H12 0.9300
C13 C14 1.382(10)
C13 H13 0.9300
C14 C15 1.390(8)
C14 N4 1.412(8)
C15 N3 1.342(9)
C15 H15 0.9300
C16 O1 1.199(8)
C16 N4 1.352(8)
C16 N5 1.360(8)
C17 C18 1.382(9)
C17 N5 1.402(8)
C17 C21 1.406(8)
C18 C19 1.371(11)
C18 H18 0.9300
C19 C20 1.392(10)
C19 H19 0.9300
C20 N6 1.344(9)
C20 H20 0.9300
C21 N6 1.327(8)
C21 H21 0.9300
C22 N7 1.341(10)
C22 C23 1.352(12)
C22 H22 0.9300
C23 C24 1.365(14)
C23 H23 0.9300
C24 C25 1.382(14)
C24 H24 0.9300
C25 C26 1.356(11)
C25 H25 0.9300
C26 N7 1.325(9)
C26 C27 1.489(11)
C27 N8 1.350(9)
C27 C28 1.385(12)
C28 C29 1.381(15)
C28 H28 0.9300
C29 C30 1.323(16)
C29 H29 0.9300
C30 C31 1.363(12)
C30 H30 0.9300
C31 N8 1.323(9)
C31 H31 0.9300
C32 N9 1.341(10)
C32 C33 1.368(11)
C32 H32 0.9300
C33 C34 1.375(11)
C33 H33 0.9300
C34 C35 1.382(10)
C34 H34 0.9300
C35 N10 1.386(9)
C35 C36 1.389(9)
C36 N9 1.341(8)
C36 H36 0.9300
C37 O2 1.222(7)
C37 N11 1.370(8)
C37 N10 1.372(9)
C38 C42 1.380(10)
C38 C39 1.384(11)
C38 N11 1.386(9)
C39 C40 1.392(13)
C39 H39 0.9300
C40 C41 1.355(12)
C40 H40 0.9300
C41 N12 1.339(10)
C41 H41 0.9300
C42 N12 1.347(9)
C42 H42 0.9300
Cl1 O3 1.371(8)
Cl1 O5 1.404(8)
Cl1 O6 1.433(6)
Cl1 O4 1.460(8)
Cl2 O8 1.312(10)
Cl2 O9 1.361(10)
Cl2 O10 1.370(8)
Cl2 O7 1.387(11)
Cl3 O12 1.339(14)
Cl3 O11 1.385(8)
Cl3 O13 1.394(12)
Cl3 O14 1.402(11)
Cl4 O17 1.317(12)
Cl4 O16 1.381(9)
Cl4 O15 1.424(11)
Cl4 O18 1.461(13)
N1 Pd1 2.012(6)
N2 Pd1 2.022(6)
N3 Pd1 2.031(5)
N4 H4A 0.8600
N5 H5 0.8600
N6 Pd2 2.010(5)
N7 Pd2 2.024(5)
N8 Pd2 2.013(6)
N9 Pd2 2.034(5)
N10 H10A 0.8600
N11 H11A 0.8600
N12 Pd1 2.015(6)

loop_
_geom_torsion_atom_site_label_1
_geom_torsion_atom_site_label_2
_geom_torsion_atom_site_label_3
_geom_torsion_atom_site_label_4
_geom_torsion
N1 C1 C2 C3 -1.1(17)
C1 C2 C3 C4 -1(2)
C2 C3 C4 C5 3.0(19)
C3 C4 C5 N1 -2.0(16)
C3 C4 C5 C6 177.2(10)
N1 C5 C6 N2 -0.6(11)
C4 C5 C6 N2 -179.9(8)
N1 C5 C6 C7 179.0(9)
C4 C5 C6 C7 -0.2(15)
N2 C6 C7 C8 0.3(15)
C5 C6 C7 C8 -179.4(10)
C6 C7 C8 C9 -1.1(17)
C7 C8 C9 C10 1.2(16)
C8 C9 C10 N2 -0.5(14)
N3 C11 C12 C13 -1.5(15)
C11 C12 C13 C14 0.5(14)
C12 C13 C14 C15 0.0(11)
C12 C13 C14 N4 -177.5(8)
C13 C14 C15 N3 0.5(10)
N4 C14 C15 N3 177.9(6)
N5 C17 C18 C19 179.0(7)
C21 C17 C18 C19 -1.1(11)
C17 C18 C19 C20 1.7(12)
C18 C19 C20 N6 -0.5(12)
C18 C17 C21 N6 -0.7(10)
N5 C17 C21 N6 179.1(6)
N7 C22 C23 C24 0.1(18)
C22 C23 C24 C25 -2(2)
C23 C24 C25 C26 2.4(19)
C24 C25 C26 N7 -1.7(16)
C24 C25 C26 C27 176.9(10)
N7 C26 C27 N8 6.4(11)
C25 C26 C27 N8 -172.4(9)
N7 C26 C27 C28 -173.0(10)
C25 C26 C27 C28 8.3(16)
N8 C27 C28 C29 3.5(18)
C26 C27 C28 C29 -177.2(12)
C27 C28 C29 C30 -2(2)
C28 C29 C30 C31 0(3)
C29 C30 C31 N8 2(2)
N9 C32 C33 C34 -2.1(13)
C32 C33 C34 C35 0.9(13)
C33 C34 C35 N10 177.7(7)
C33 C34 C35 C36 0.2(11)
C34 C35 C36 N9 -0.2(10)
N10 C35 C36 N9 -177.7(6)
C42 C38 C39 C40 -2.7(12)
N11 C38 C39 C40 -177.0(8)
C38 C39 C40 C41 2.0(15)
C39 C40 C41 N12 1.0(15)
C39 C38 C42 N12 0.6(11)
N11 C38 C42 N12 174.8(6)
C4 C5 N1 C1 -0.5(13)
C6 C5 N1 C1 -179.8(7)
C4 C5 N1 Pd1 178.9(7)
C6 C5 N1 Pd1 -0.4(9)
C2 C1 N1 C5 2.1(13)
C2 C1 N1 Pd1 -177.2(7)
C9 C10 N2 C6 -0.4(12)
C9 C10 N2 Pd1 178.3(7)
C7 C6 N2 C10 0.5(12)
C5 C6 N2 C10 -179.8(7)
C7 C6 N2 Pd1 -178.3(7)
C5 C6 N2 Pd1 1.4(9)
C12 C11 N3 C15 2.0(12)
C12 C11 N3 Pd1 -176.2(7)
C14 C15 N3 C11 -1.5(10)
C14 C15 N3 Pd1 176.9(5)
O1 C16 N4 C14 8.1(12)
N5 C16 N4 C14 -172.1(6)
C13 C14 N4 C16 -172.0(7)
C15 C14 N4 C16 10.6(10)
O1 C16 N5 C17 1.0(12)
N4 C16 N5 C17 -178.9(6)
C18 C17 N5 C16 162.5(7)
C21 C17 N5 C16 -17.3(10)
C17 C21 N6 C20 1.9(9)
C17 C21 N6 Pd2 -176.0(5)
C19 C20 N6 C21 -1.3(11)
C19 C20 N6 Pd2 176.6(6)
C25 C26 N7 C22 0.2(13)
C27 C26 N7 C22 -178.5(8)
C25 C26 N7 Pd2 175.1(8)
C27 C26 N7 Pd2 -3.7(9)
C23 C22 N7 C26 0.6(15)
C23 C22 N7 Pd2 -173.7(9)
C30 C31 N8 C27 -0.5(15)
C30 C31 N8 Pd2 -175.4(9)
C28 C27 N8 C31 -2.1(14)
C26 C27 N8 C31 178.6(8)
C28 C27 N8 Pd2 173.5(8)
C26 C27 N8 Pd2 -5.8(9)
C33 C32 N9 C36 2.2(11)
C33 C32 N9 Pd2 -172.3(6)
C35 C36 N9 C32 -1.0(10)
C35 C36 N9 Pd2 173.8(5)
O2 C37 N10 C35 -11.9(10)
N11 C37 N10 C35 167.5(6)
C34 C35 N10 C37 146.0(7)
C36 C35 N10 C37 -36.6(10)
O2 C37 N11 C38 7.5(10)
N10 C37 N11 C38 -171.9(6)
C42 C38 N11 C37 42.1(10)
C39 C38 N11 C37 -143.8(7)
C40 C41 N12 C42 -3.0(12)
C40 C41 N12 Pd1 171.6(7)
C38 C42 N12 C41 2.2(10)
C38 C42 N12 Pd1 -172.7(5)
C5 N1 Pd1 N12 -175.3(6)
C1 N1 Pd1 N12 4.0(7)
C5 N1 Pd1 N2 0.9(6)
C1 N1 Pd1 N2 -179.8(7)
C5 N1 Pd1 N3 -34(4)
C1 N1 Pd1 N3 145(3)
C41 N12 Pd1 N1 -92.5(6)
C42 N12 Pd1 N1 82.1(5)
C41 N12 Pd1 N2 -132(2)
C42 N12 Pd1 N2 43(2)
C41 N12 Pd1 N3 90.1(6)
C42 N12 Pd1 N3 -95.3(5)
C10 N2 Pd1 N1 180.0(7)
C6 N2 Pd1 N1 -1.2(5)
C10 N2 Pd1 N12 -140(2)
C6 N2 Pd1 N12 38(2)
C10 N2 Pd1 N3 -2.5(7)
C6 N2 Pd1 N3 176.3(5)
C11 N3 Pd1 N1 121(3)
C15 N3 Pd1 N1 -57(3)
C11 N3 Pd1 N12 -97.5(6)
C15 N3 Pd1 N12 84.2(5)
C11 N3 Pd1 N2 86.4(6)
C15 N3 Pd1 N2 -91.8(5)
C21 N6 Pd2 N8 109(3)
C20 N6 Pd2 N8 -69(4)
C21 N6 Pd2 N7 92.3(5)
C20 N6 Pd2 N7 -85.5(6)
C21 N6 Pd2 N9 -82.0(5)
C20 N6 Pd2 N9 100.2(5)
C31 N8 Pd2 N6 162(3)
C27 N8 Pd2 N6 -13(4)
C31 N8 Pd2 N7 178.3(8)
C27 N8 Pd2 N7 3.1(6)
C31 N8 Pd2 N9 -7.6(8)
C27 N8 Pd2 N9 177.2(6)
C26 N7 Pd2 N6 179.3(6)
C22 N7 Pd2 N6 -6.2(8)
C26 N7 Pd2 N8 0.5(6)
C22 N7 Pd2 N8 175.0(8)
C26 N7 Pd2 N9 -55(2)
C22 N7 Pd2 N9 119.1(17)
C32 N9 Pd2 N6 -93.5(6)
C36 N9 Pd2 N6 91.9(5)
C32 N9 Pd2 N8 85.7(6)
C36 N9 Pd2 N8 -88.9(5)
C32 N9 Pd2 N7 140.8(16)
C36 N9 Pd2 N7 -33.7(19)
